data_7006635
loop_
_publ_author_name
'van Zutphen, Steven'
'Pantoja, Elena'
'Soriano, Rosario'
'Soro, Carlos'
'Tooke, Duncan M.'
'Spek, Anthony L.'
'den Dulk, Hans'
'Brouwer, Jaap'
'Reedijk, Jan'

_publ_section_title
;
 New antitumour active platinum compounds containing carboxylate
 ligands in trans geometry: synthesis, crystal structure and biological
 activity.
;
_journal_issue 8
_journal_name_full 'Dalton transactions (Cambridge, England : 2003)'
_journal_page_first 1020
_journal_page_last 1023
_journal_paper_doi 10.1039/b512357g
_journal_year 2006
_chemical_formula_moiety 'C11 H21 N3 O4 Pt, H2 O'
_chemical_formula_sum 'C11 H23 N3 O5 Pt'
_chemical_formula_weight 472.41
_chemical_name_systematic
;
?
;
_space_group_IT_number 14
_symmetry_cell_setting monoclinic
_symmetry_space_group_name_Hall '-P 2ybc'
_symmetry_space_group_name_H-M 'P 1 21/c 1'
_atom_sites_solution_hydrogens geom
_atom_sites_solution_primary directe
_atom_sites_solution_secondary difmap
_audit_creation_method SHELXL-97
_cell_angle_alpha 90.00
_cell_angle_beta 123.406(5)
_cell_angle_gamma 90.00
_cell_formula_units_Z 4
_cell_length_a 9.8064(6)
_cell_length_b 12.5128(7)
_cell_length_c 15.6712(11)
_cell_measurement_temperature 150(2)
_cell_volume 1605.3(2)
_computing_cell_refinement Denzo
_computing_data_collection 'Nonius Collect (Hooft, 2005)'
_computing_data_reduction Denzo
_computing_molecular_graphics 'PLATON (Spek, 2005)'
_computing_structure_refinement 'SHELXL-97 (Sheldrick, 1997)'
_computing_structure_solution 'DIDRDIF99 (Beurskens et al. 1999)'
_diffrn_ambient_temperature 150(2)
_diffrn_measured_fraction_theta_full 1.000
_diffrn_measured_fraction_theta_max 1.000
_diffrn_measurement_device_type KappaCCD
_diffrn_measurement_method 'omega and phi-scans'
_diffrn_radiation_monochromator graphite
_diffrn_radiation_source 'rotating anode'
_diffrn_radiation_type MoK\a
_diffrn_radiation_wavelength 0.71073
_diffrn_reflns_av_R_equivalents 0.0666
_diffrn_reflns_av_sigmaI/netI 0.0545
_diffrn_reflns_limit_h_max 12
_diffrn_reflns_limit_h_min -12
_diffrn_reflns_limit_k_max 16
_diffrn_reflns_limit_k_min -16
_diffrn_reflns_limit_l_max 20
_diffrn_reflns_limit_l_min -20
_diffrn_reflns_number 25395
_diffrn_reflns_theta_full 27.45
_diffrn_reflns_theta_max 27.45
_diffrn_reflns_theta_min 2.25
_exptl_absorpt_coefficient_mu 8.762
_exptl_absorpt_correction_T_max 0.5
_exptl_absorpt_correction_T_min 0.34
_exptl_absorpt_correction_type multi-scan
_exptl_crystal_density_diffrn 1.955
_exptl_crystal_density_method 'not measured'
_exptl_crystal_F_000 912
_exptl_crystal_size_max 0.14
_exptl_crystal_size_mid 0.08
_exptl_crystal_size_min 0.08
_refine_diff_density_max 0.814
_refine_diff_density_min -1.220
_refine_diff_density_rms 0.162
_refine_ls_extinction_method none
_refine_ls_goodness_of_fit_ref 1.013
_refine_ls_hydrogen_treatment mixed
_refine_ls_matrix_type full
_refine_ls_number_parameters 194
_refine_ls_number_reflns 3675
_refine_ls_number_restraints 0
_refine_ls_restrained_S_all 1.013
_refine_ls_R_factor_all 0.0604
_refine_ls_R_factor_gt 0.0287
_refine_ls_shift/su_max 0.000
_refine_ls_shift/su_mean 0.000
_refine_ls_structure_factor_coef Fsqd
_refine_ls_weighting_details 'calc w=1/[\s^2^(Fo^2^)+(0.0214P)^2^] where P=(Fo^2^+2Fc^2^)/3'
_refine_ls_weighting_scheme calc
_refine_ls_wR_factor_gt 0.0459
_refine_ls_wR_factor_ref 0.0519
_reflns_number_gt 2678
_reflns_number_total 3675
_reflns_threshold_expression I>2\s(I)
_cod_data_source_file b512357g.txt
_cod_data_source_block s3160a
_cod_original_sg_symbol_H-M 'P 21/c'
_cod_database_code 7006635

loop_
_symmetry_equiv_pos_as_xyz
'x, y, z'
'-x, y+1/2, -z+1/2'
'-x, -y, -z'
'x, -y-1/2, z-1/2'

loop_
_atom_site_label
_atom_site_type_symbol
_atom_site_fract_x
_atom_site_fract_y
_atom_site_fract_z
_atom_site_U_iso_or_equiv
_atom_site_adp_type
_atom_site_occupancy
_atom_site_symmetry_multiplicity
_atom_site_calc_flag
_atom_site_refinement_flags
_atom_site_disorder_assembly
_atom_site_disorder_group
Pt1 Pt 0.25880(2) 0.051954(14) 0.080053(12) 0.02044(6) Uani 1 1 d . . .
O1 O 0.2840(4) 0.0111(2) -0.0344(2) 0.0262(7) Uani 1 1 d . . .
O2 O 0.0436(4) 0.0782(2) -0.1583(2) 0.0297(8) Uani 1 1 d . . .
O3 O 0.2634(4) 0.0825(2) 0.2074(2) 0.0248(7) Uani 1 1 d . . .
O4 O 0.0396(4) 0.1843(2) 0.1330(2) 0.0301(8) Uani 1 1 d . . .
N1 N 0.3482(4) 0.1970(3) 0.0816(3) 0.0223(9) Uani 1 1 d . . .
N2 N 0.3848(5) 0.3700(3) 0.0897(3) 0.0272(9) Uani 1 1 d . . .
N3 N 0.1640(4) -0.0941(3) 0.0756(3) 0.0211(8) Uani 1 1 d . . .
H3D H 0.0868 -0.0850 0.0911 0.025 Uiso 1 1 calc R . .
H3E H 0.1104 -0.1188 0.0095 0.025 Uiso 1 1 calc R . .
C1 C 0.4771(6) 0.2191(4) 0.0720(3) 0.0296(11) Uani 1 1 d . . .
H1 H 0.5396 0.1676 0.0632 0.036 Uiso 1 1 calc R . .
C2 C 0.4997(6) 0.3256(4) 0.0770(3) 0.0291(11) Uani 1 1 d . . .
H2 H 0.5801 0.3628 0.0725 0.035 Uiso 1 1 calc R . .
C3 C 0.3594(7) 0.4842(4) 0.0970(4) 0.0429(14) Uani 1 1 d . . .
H3A H 0.4643 0.5179 0.1468 0.064 Uiso 1 1 calc R . .
H3B H 0.2841 0.4933 0.1191 0.064 Uiso 1 1 calc R . .
H3C H 0.3130 0.5178 0.0300 0.064 Uiso 1 1 calc R . .
C4 C 0.2953(5) 0.2910(4) 0.0919(3) 0.0251(11) Uani 1 1 d . . .
H4 H 0.2066 0.3006 0.0996 0.030 Uiso 1 1 calc R . .
C5 C 0.2783(5) -0.1783(3) 0.1434(3) 0.0246(11) Uani 1 1 d . . .
H5 H 0.3409 -0.1501 0.2149 0.029 Uiso 1 1 calc R . .
C6 C 0.3992(6) -0.2049(4) 0.1153(4) 0.0379(13) Uani 1 1 d . . .
H6A H 0.3412 -0.2362 0.0467 0.057 Uiso 1 1 calc R . .
H6B H 0.4796 -0.2562 0.1647 0.057 Uiso 1 1 calc R . .
H6C H 0.4553 -0.1396 0.1164 0.057 Uiso 1 1 calc R . .
C7 C 0.1851(6) -0.2760(4) 0.1404(4) 0.0421(14) Uani 1 1 d . . .
H7A H 0.1268 -0.3071 0.0717 0.063 Uiso 1 1 calc R . .
H7B H 0.1064 -0.2555 0.1574 0.063 Uiso 1 1 calc R . .
H7C H 0.2617 -0.3286 0.1900 0.063 Uiso 1 1 calc R . .
C8 C 0.1758(6) 0.0365(3) -0.1278(3) 0.0217(10) Uani 1 1 d . . .
C9 C 0.2260(6) 0.0119(4) -0.2014(4) 0.0437(14) Uani 1 1 d . . .
H9A H 0.1749 -0.0552 -0.2373 0.066 Uiso 1 1 calc R . .
H9B H 0.3451 0.0048 -0.1633 0.066 Uiso 1 1 calc R . .
H9C H 0.1905 0.0700 -0.2512 0.066 Uiso 1 1 calc R . .
C10 C 0.1546(6) 0.1397(4) 0.2082(3) 0.0244(10) Uani 1 1 d . . .
C11 C 0.1814(6) 0.1492(4) 0.3121(3) 0.0331(12) Uani 1 1 d . . .
H11A H 0.1695 0.0787 0.3346 0.050 Uiso 1 1 calc R . .
H11B H 0.1007 0.1983 0.3085 0.050 Uiso 1 1 calc R . .
H11C H 0.2916 0.1766 0.3609 0.050 Uiso 1 1 calc R . .
O5 O 0.8621(5) 0.3653(4) 0.1308(3) 0.0432(11) Uani 1 1 d . . .
H5A H 0.908(7) 0.379(4) 0.187(4) 0.05(2) Uiso 1 1 d . . .
H5B H 0.913(7) 0.323(4) 0.123(4) 0.05(2) Uiso 1 1 d . . .

loop_
_atom_site_aniso_label
_atom_site_aniso_U_11
_atom_site_aniso_U_22
_atom_site_aniso_U_33
_atom_site_aniso_U_23
_atom_site_aniso_U_13
_atom_site_aniso_U_12
Pt1 0.01902(9) 0.02159(10) 0.02044(10) 0.00108(9) 0.01069(7) 0.00167(10)
O1 0.0266(18) 0.0319(19) 0.0222(17) -0.0006(15) 0.0146(15) 0.0035(15)
O2 0.0272(19) 0.037(2) 0.0261(17) 0.0042(15) 0.0155(15) 0.0076(16)
O3 0.0225(18) 0.0300(18) 0.0174(16) -0.0022(13) 0.0082(14) 0.0005(15)
O4 0.0250(19) 0.033(2) 0.0266(18) -0.0023(15) 0.0107(16) 0.0065(16)
N1 0.025(2) 0.020(2) 0.022(2) 0.0007(17) 0.0128(18) 0.0017(18)
N2 0.028(2) 0.025(2) 0.023(2) 0.0027(18) 0.0108(19) -0.0044(19)
N3 0.021(2) 0.024(2) 0.020(2) 0.0001(17) 0.0130(17) -0.0006(17)
C1 0.024(3) 0.041(3) 0.026(3) 0.007(2) 0.015(2) 0.002(2)
C2 0.023(3) 0.035(3) 0.026(3) 0.007(2) 0.012(2) -0.004(2)
C3 0.055(4) 0.024(3) 0.043(3) -0.002(3) 0.023(3) -0.010(3)
C4 0.018(3) 0.027(3) 0.023(3) -0.003(2) 0.007(2) -0.003(2)
C5 0.025(3) 0.018(2) 0.023(2) 0.003(2) 0.008(2) 0.007(2)
C6 0.029(3) 0.035(3) 0.050(3) 0.008(3) 0.022(3) 0.008(3)
C7 0.053(4) 0.027(3) 0.064(4) 0.013(3) 0.043(3) 0.007(3)
C8 0.023(3) 0.019(3) 0.027(3) -0.001(2) 0.016(2) -0.002(2)
C9 0.036(3) 0.063(4) 0.033(3) -0.012(3) 0.019(3) 0.009(3)
C10 0.027(3) 0.020(3) 0.031(3) -0.006(2) 0.019(2) -0.006(2)
C11 0.033(3) 0.039(3) 0.029(3) -0.004(2) 0.018(2) -0.003(3)
O5 0.033(2) 0.054(3) 0.033(3) -0.007(2) 0.013(2) 0.010(2)

loop_
_atom_type_symbol
_atom_type_description
_atom_type_scat_dispersion_real
_atom_type_scat_dispersion_imag
_atom_type_scat_source
C C 0.0033 0.0016 'International Tables Vol C Tables 4.2.6.8 and 6.1.1.4'
H H 0.0000 0.0000 'International Tables Vol C Tables 4.2.6.8 and 6.1.1.4'
N N 0.0061 0.0033 'International Tables Vol C Tables 4.2.6.8 and 6.1.1.4'
O O 0.0106 0.0060 'International Tables Vol C Tables 4.2.6.8 and 6.1.1.4'
Pt Pt -1.7033 8.3905 'International Tables Vol C Tables 4.2.6.8 and 6.1.1.4'

loop_
_geom_angle_atom_site_label_1
_geom_angle_atom_site_label_2
_geom_angle_atom_site_label_3
_geom_angle
_geom_angle_site_symmetry_1
_geom_angle_site_symmetry_3
_geom_angle_publ_flag
O1 Pt1 O3 172.04(12) . . ?
O1 Pt1 N1 88.47(13) . . ?
O3 Pt1 N1 92.58(13) . . ?
O1 Pt1 N3 91.12(13) . . ?
O3 Pt1 N3 87.97(12) . . ?
N1 Pt1 N3 178.82(14) . . ?
C8 O1 Pt1 121.5(3) . . ?
C10 O3 Pt1 123.3(3) . . ?
C4 N1 C1 106.0(4) . . ?
C4 N1 Pt1 127.1(3) . . ?
C1 N1 Pt1 126.8(3) . . ?
C4 N2 C2 108.1(4) . . ?
C4 N2 C3 125.3(4) . . ?
C2 N2 C3 126.6(4) . . ?
C5 N3 Pt1 117.7(3) . . ?
C5 N3 H3D 107.9 . . ?
Pt1 N3 H3D 107.9 . . ?
C5 N3 H3E 107.9 . . ?
Pt1 N3 H3E 107.9 . . ?
H3D N3 H3E 107.2 . . ?
C2 C1 N1 108.9(4) . . ?
C2 C1 H1 125.5 . . ?
N1 C1 H1 125.5 . . ?
C1 C2 N2 106.7(4) . . ?
C1 C2 H2 126.6 . . ?
N2 C2 H2 126.6 . . ?
N2 C3 H3A 109.5 . . ?
N2 C3 H3B 109.5 . . ?
H3A C3 H3B 109.5 . . ?
N2 C3 H3C 109.5 . . ?
H3A C3 H3C 109.5 . . ?
H3B C3 H3C 109.5 . . ?
N1 C4 N2 110.3(4) . . ?
N1 C4 H4 124.9 . . ?
N2 C4 H4 124.9 . . ?
N3 C5 C7 110.4(4) . . ?
N3 C5 C6 110.7(4) . . ?
C7 C5 C6 111.7(4) . . ?
N3 C5 H5 108.0 . . ?
C7 C5 H5 108.0 . . ?
C6 C5 H5 108.0 . . ?
C5 C6 H6A 109.5 . . ?
C5 C6 H6B 109.5 . . ?
H6A C6 H6B 109.5 . . ?
C5 C6 H6C 109.5 . . ?
H6A C6 H6C 109.5 . . ?
H6B C6 H6C 109.5 . . ?
C5 C7 H7A 109.5 . . ?
C5 C7 H7B 109.5 . . ?
H7A C7 H7B 109.5 . . ?
C5 C7 H7C 109.5 . . ?
H7A C7 H7C 109.5 . . ?
H7B C7 H7C 109.5 . . ?
O2 C8 O1 125.6(4) . . ?
O2 C8 C9 120.5(4) . . ?
O1 C8 C9 113.9(4) . . ?
C8 C9 H9A 109.5 . . ?
C8 C9 H9B 109.5 . . ?
H9A C9 H9B 109.5 . . ?
C8 C9 H9C 109.5 . . ?
H9A C9 H9C 109.5 . . ?
H9B C9 H9C 109.5 . . ?
O4 C10 O3 124.7(4) . . ?
O4 C10 C11 121.6(4) . . ?
O3 C10 C11 113.7(4) . . ?
C10 C11 H11A 109.5 . . ?
C10 C11 H11B 109.5 . . ?
H11A C11 H11B 109.5 . . ?
C10 C11 H11C 109.5 . . ?
H11A C11 H11C 109.5 . . ?
H11B C11 H11C 109.5 . . ?
H5A O5 H5B 108(6) . . ?

loop_
_geom_bond_atom_site_label_1
_geom_bond_atom_site_label_2
_geom_bond_distance
_geom_bond_site_symmetry_2
_geom_bond_publ_flag
Pt1 O1 2.007(3) . ?
Pt1 O3 2.008(3) . ?
Pt1 N1 2.009(3) . ?
Pt1 N3 2.034(3) . ?
O1 C8 1.287(5) . ?
O2 C8 1.225(5) . ?
O3 C10 1.291(5) . ?
O4 C10 1.229(5) . ?
N1 C4 1.331(5) . ?
N1 C1 1.381(5) . ?
N2 C4 1.334(5) . ?
N2 C2 1.366(5) . ?
N2 C3 1.466(6) . ?
N3 C5 1.478(5) . ?
N3 H3D 0.9200 . ?
N3 H3E 0.9200 . ?
C1 C2 1.346(6) . ?
C1 H1 0.9500 . ?
C2 H2 0.9500 . ?
C3 H3A 0.9800 . ?
C3 H3B 0.9800 . ?
C3 H3C 0.9800 . ?
C4 H4 0.9500 . ?
C5 C7 1.511(6) . ?
C5 C6 1.512(6) . ?
C5 H5 1.0000 . ?
C6 H6A 0.9800 . ?
C6 H6B 0.9800 . ?
C6 H6C 0.9800 . ?
C7 H7A 0.9800 . ?
C7 H7B 0.9800 . ?
C7 H7C 0.9800 . ?
C8 C9 1.514(6) . ?
C9 H9A 0.9800 . ?
C9 H9B 0.9800 . ?
C9 H9C 0.9800 . ?
C10 C11 1.504(6) . ?
C11 H11A 0.9800 . ?
C11 H11B 0.9800 . ?
C11 H11C 0.9800 . ?
O5 H5A 0.75(5) . ?
O5 H5B 0.78(5) . ?

loop_
_geom_torsion_atom_site_label_1
_geom_torsion_atom_site_label_2
_geom_torsion_atom_site_label_3
_geom_torsion_atom_site_label_4
_geom_torsion
_geom_torsion_site_symmetry_1
_geom_torsion_site_symmetry_2
_geom_torsion_site_symmetry_3
_geom_torsion_site_symmetry_4
_geom_torsion_publ_flag
N1 Pt1 O1 C8 -82.3(3) . . . . ?
N3 Pt1 O1 C8 96.6(3) . . . . ?
N1 Pt1 O3 C10 78.4(3) . . . . ?
N3 Pt1 O3 C10 -100.6(3) . . . . ?
O1 Pt1 N1 C4 138.5(4) . . . . ?
O3 Pt1 N1 C4 -49.4(4) . . . . ?
O1 Pt1 N1 C1 -41.3(3) . . . . ?
O3 Pt1 N1 C1 130.8(3) . . . . ?
O1 Pt1 N3 C5 92.2(3) . . . . ?
O3 Pt1 N3 C5 -79.9(3) . . . . ?
C4 N1 C1 C2 0.3(5) . . . . ?
Pt1 N1 C1 C2 -179.9(3) . . . . ?
N1 C1 C2 N2 0.0(5) . . . . ?
C4 N2 C2 C1 -0.2(5) . . . . ?
C3 N2 C2 C1 -178.7(4) . . . . ?
C1 N1 C4 N2 -0.4(5) . . . . ?
Pt1 N1 C4 N2 179.8(3) . . . . ?
C2 N2 C4 N1 0.4(5) . . . . ?
C3 N2 C4 N1 178.9(4) . . . . ?
Pt1 N3 C5 C7 172.6(3) . . . . ?
Pt1 N3 C5 C6 -63.2(4) . . . . ?
Pt1 O1 C8 O2 -6.6(6) . . . . ?
Pt1 O1 C8 C9 172.4(3) . . . . ?
Pt1 O3 C10 O4 -2.3(6) . . . . ?
Pt1 O3 C10 C11 178.6(3) . . . . ?
